data_4027099
loop_
_publ_author_name
'Qi-Xiang Guo'
'Yu-Wan Liu'
'Xing-Cheng Li'
'Ling-Zhi Zhong'
'Yun-Gui Peng'

_publ_section_title
;
 Enantioselective and Solvent-Controlled Diastereoselective Mannich
 Reaction of Isatin Imines with Hydroxyacetone: Synthesis of 3-Substituted
 3-Aminooxindoles
;
_journal_name_full 'Journal of Organic Chemistry'
_journal_page_first 3589
_journal_page_last 3594
_journal_paper_doi 10.1021/jo202585w
_journal_volume 77
_journal_year 2012
_chemical_absolute_configuration unknown
_chemical_formula_moiety 'C26 H25 Br N2 O6 S, 3(H2 O)'
_chemical_formula_sum 'C26 H31 Br N2 O9 S'
_chemical_formula_weight 627.50
_chemical_name_systematic
; 
 ? 
;
_space_group_IT_number 80
_symmetry_cell_setting tetragonal
_symmetry_space_group_name_Hall 'I 4bw'
_symmetry_space_group_name_H-M 'I 41'
_atom_sites_solution_hydrogens geom
_atom_sites_solution_primary direct
_atom_sites_solution_secondary difmap
_audit_creation_method SHELXL-97
_cell_angle_alpha 90.00
_cell_angle_beta 90.00
_cell_angle_gamma 90.00
_cell_formula_units_Z 8
_cell_length_a 20.639(11)
_cell_length_b 20.639(11)
_cell_length_c 13.164(7)
_cell_measurement_reflns_used 3825
_cell_measurement_temperature 298(2)
_cell_measurement_theta_max 25.12
_cell_measurement_theta_min 2.79
_cell_volume 5607(5)
_computing_cell_refinement 'SAINT (Bruker, 2002)'
_computing_data_collection 'SMART (Bruker, 2002)'
_computing_data_reduction SAINT
_computing_molecular_graphics 'XP (Bruker, 2002)'
_computing_publication_material 'SHELXL-97 (Bruker, 2002)'
_computing_structure_refinement 'SHELXL-97 (Sheldrick, 1997)'
_computing_structure_solution 'SHELXS-97 (Sheldrick, 1997)'
_diffrn_ambient_temperature 298(2)
_diffrn_measured_fraction_theta_full 0.979
_diffrn_measured_fraction_theta_max 0.979
_diffrn_measurement_device_type 'Bruker APEX II area-detector diffractometer'
_diffrn_measurement_method '\f and \w scans'
_diffrn_radiation_monochromator graphite
_diffrn_radiation_source 'fine-focus sealed tube'
_diffrn_radiation_type MoK\a
_diffrn_radiation_wavelength 0.71073
_diffrn_reflns_av_R_equivalents 0.0328
_diffrn_reflns_av_sigmaI/netI 0.0647
_diffrn_reflns_limit_h_max 24
_diffrn_reflns_limit_h_min -24
_diffrn_reflns_limit_k_max 24
_diffrn_reflns_limit_k_min -24
_diffrn_reflns_limit_l_max 15
_diffrn_reflns_limit_l_min -12
_diffrn_reflns_number 9418
_diffrn_reflns_theta_full 25.09
_diffrn_reflns_theta_max 25.09
_diffrn_reflns_theta_min 1.40
_exptl_absorpt_coefficient_mu 1.595
_exptl_absorpt_correction_T_max 0.8316
_exptl_absorpt_correction_T_min 0.6912
_exptl_absorpt_correction_type multi-scan
_exptl_absorpt_process_details 'SADABS (Bruker, 2002)'
_exptl_crystal_colour Colorless
_exptl_crystal_density_diffrn 1.487
_exptl_crystal_description Block
_exptl_crystal_F_000 2592
_exptl_crystal_size_max 0.25
_exptl_crystal_size_mid 0.18
_exptl_crystal_size_min 0.12
_refine_diff_density_max 0.501
_refine_diff_density_min -0.539
_refine_diff_density_rms 0.105
_refine_ls_abs_structure_details 'Flack H D (1983), Acta Cryst. A39, 876-881'
_refine_ls_abs_structure_Flack 0.062(16)
_refine_ls_extinction_method none
_refine_ls_goodness_of_fit_ref 1.062
_refine_ls_hydrogen_treatment constr
_refine_ls_matrix_type full
_refine_ls_number_parameters 357
_refine_ls_number_reflns 4254
_refine_ls_number_restraints 1
_refine_ls_restrained_S_all 1.062
_refine_ls_R_factor_all 0.0955
_refine_ls_R_factor_gt 0.0552
_refine_ls_shift/su_max 0.001
_refine_ls_shift/su_mean 0.001
_refine_ls_structure_factor_coef Fsqd
_refine_ls_weighting_details 'calc w=1/[\s^2^(Fo^2^)+(0.1308P)^2^+0.0000P] where P=(Fo^2^+2Fc^2^)/3'
_refine_ls_weighting_scheme calc
_refine_ls_wR_factor_gt 0.1588
_refine_ls_wR_factor_ref 0.1922
_reflns_number_gt 3140
_reflns_number_total 4254
_reflns_threshold_expression I>2\s(I)
_cod_data_source_file jo202585w_si_002.cif
_cod_data_source_block mo_20110410b_0m
_cod_original_cell_volume 5608(5)
_cod_database_code 4027099

loop_
_symmetry_equiv_pos_as_xyz
'x, y, z'
'-x+1/2, -y+1/2, z+1/2'
'-y, x+1/2, z+1/4'
'y+1/2, -x, z+3/4'
'x+1/2, y+1/2, z+1/2'
'-x+1, -y+1, z+1'
'-y+1/2, x+1, z+3/4'
'y+1, -x+1/2, z+5/4'

loop_
_atom_site_label
_atom_site_type_symbol
_atom_site_fract_x
_atom_site_fract_y
_atom_site_fract_z
_atom_site_U_iso_or_equiv
_atom_site_adp_type
_atom_site_occupancy
_atom_site_symmetry_multiplicity
_atom_site_calc_flag
_atom_site_refinement_flags
Br1 Br 0.74609(4) 0.32647(4) 0.22773(6) 0.0653(3) Uani 1 1 d .
S1 S 0.52531(10) 0.13393(11) -0.12883(16) 0.0599(5) Uani 1 1 d .
O1 O 0.4689(2) 0.0998(2) 0.1251(4) 0.0517(12) Uani 1 1 d .
O2 O 0.5831(4) 0.0132(4) 0.6031(5) 0.089(2) Uani 1 1 d .
O3 O 0.6909(4) 0.0736(4) -0.0732(7) 0.088(2) Uani 1 1 d .
O4 O 0.5784(3) 0.1277(2) -0.0451(4) 0.0527(13) Uani 1 1 d .
O5 O 0.4863(4) 0.0770(4) -0.1292(6) 0.088(2) Uani 1 1 d .
O6 O 0.4977(4) 0.1954(4) -0.1131(8) 0.096(2) Uani 1 1 d .
O7 O 0.2979(9) 0.1968(7) 0.0222(18) 0.230(9) Uani 1 1 d .
H7D H 0.3081 0.2277 -0.0172 0.345 Uiso 1 1 d R
H7A H 0.3314 0.1839 0.0539 0.345 Uiso 1 1 d R
O8 O 0.3853(15) 0.2880(14) 0.9466(15) 0.283(12) Uani 1 1 d .
H8B H 0.4101 0.2878 0.9981 2(5) Uiso 1 1 d R
H8C H 0.3637 0.3231 0.9455 2(4) Uiso 1 1 d R
O9 O 0.3154(10) 0.3463(13) 0.561(3) 0.308(14) Uani 1 1 d .
H9C H 0.2889 0.3151 0.5549 0.462 Uiso 1 1 d R
H9D H 0.3245 0.3517 0.6234 0.462 Uiso 1 1 d R
N1 N 0.5356(3) 0.1861(2) 0.1572(4) 0.0403(12) Uani 1 1 d .
N2 N 0.5918(3) 0.0279(3) 0.1811(4) 0.0436(13) Uani 1 1 d .
H2 H 0.5961 -0.0082 0.1491 0.052 Uiso 1 1 calc R
C1 C 0.7011(4) 0.2487(3) 0.1968(5) 0.0444(15) Uani 1 1 d .
C2 C 0.6352(4) 0.2522(3) 0.1876(6) 0.0462(15) Uani 1 1 d .
H2A H 0.6129 0.2908 0.1975 0.055 Uiso 1 1 calc R
C3 C 0.6037(3) 0.1956(3) 0.1629(5) 0.0389(14) Uani 1 1 d .
C4 C 0.6357(3) 0.1388(3) 0.1494(5) 0.0367(13) Uani 1 1 d .
C5 C 0.7021(3) 0.1355(3) 0.1621(4) 0.0395(14) Uani 1 1 d .
H5 H 0.7241 0.0966 0.1537 0.047 Uiso 1 1 calc R
C6 C 0.7351(4) 0.1921(4) 0.1879(5) 0.0460(16) Uani 1 1 d .
H6 H 0.7796 0.1914 0.1989 0.055 Uiso 1 1 calc R
C7 C 0.5873(3) 0.0860(3) 0.1227(5) 0.0385(14) Uani 1 1 d .
C8 C 0.5227(3) 0.1229(3) 0.1359(5) 0.0373(14) Uani 1 1 d .
C9 C 0.4864(4) 0.2352(3) 0.1744(6) 0.0489(16) Uani 1 1 d .
H9A H 0.4507 0.2283 0.1277 0.059 Uiso 1 1 calc R
H9B H 0.5046 0.2776 0.1605 0.059 Uiso 1 1 calc R
C10 C 0.4610(4) 0.2337(4) 0.2822(8) 0.062(2) Uani 1 1 d .
C11 C 0.3963(6) 0.2216(7) 0.2998(13) 0.110(5) Uani 1 1 d .
H11 H 0.3689 0.2118 0.2458 0.133 Uiso 1 1 calc R
C12 C 0.3730(7) 0.2240(8) 0.3935(11) 0.117(5) Uani 1 1 d .
H12 H 0.3285 0.2217 0.4042 0.140 Uiso 1 1 calc R
C13 C 0.4141(10) 0.2298(6) 0.4752(12) 0.123(5) Uani 1 1 d .
H13 H 0.3988 0.2254 0.5413 0.147 Uiso 1 1 calc R
C14 C 0.4768(9) 0.2420(7) 0.4572(12) 0.125(5) Uani 1 1 d .
H14 H 0.5041 0.2514 0.5114 0.150 Uiso 1 1 calc R
C15 C 0.4998(6) 0.2410(5) 0.3666(11) 0.094(3) Uani 1 1 d .
H15 H 0.5443 0.2453 0.3577 0.112 Uiso 1 1 calc R
C16 C 0.5897(3) 0.0262(3) 0.2896(6) 0.0422(15) Uani 1 1 d .
C17 C 0.5835(4) 0.0795(4) 0.3450(5) 0.0457(16) Uani 1 1 d .
H17 H 0.5796 0.1199 0.3142 0.055 Uiso 1 1 calc R
C18 C 0.5831(4) 0.0736(4) 0.4517(5) 0.0517(17) Uani 1 1 d .
H18 H 0.5809 0.1110 0.4909 0.062 Uiso 1 1 calc R
C19 C 0.5858(3) 0.0144(5) 0.5000(7) 0.066(2) Uani 1 1 d .
C20 C 0.5904(4) -0.0397(4) 0.4379(6) 0.0542(18) Uani 1 1 d .
H20 H 0.5915 -0.0808 0.4670 0.065 Uiso 1 1 calc R
C21 C 0.5933(4) -0.0337(4) 0.3363(6) 0.0501(17) Uani 1 1 d .
H21 H 0.5978 -0.0707 0.2965 0.060 Uiso 1 1 calc R
C22 C 0.5854(6) -0.0478(7) 0.6497(9) 0.106(4) Uani 1 1 d .
H22A H 0.5449 -0.0698 0.6395 0.158 Uiso 1 1 calc R
H22B H 0.5930 -0.0425 0.7212 0.158 Uiso 1 1 calc R
H22C H 0.6198 -0.0729 0.6204 0.158 Uiso 1 1 calc R
C23 C 0.5900(3) 0.0689(3) 0.0073(6) 0.0471(16) Uani 1 1 d .
H23 H 0.5551 0.0383 -0.0084 0.057 Uiso 1 1 calc R
C24 C 0.6534(4) 0.0406(4) -0.0275(6) 0.0534(17) Uani 1 1 d .
C25 C 0.6678(5) -0.0300(5) -0.0038(9) 0.084(3) Uani 1 1 d .
H25A H 0.7108 -0.0338 0.0232 0.125 Uiso 1 1 calc R
H25B H 0.6644 -0.0552 -0.0649 0.125 Uiso 1 1 calc R
H25C H 0.6372 -0.0457 0.0453 0.125 Uiso 1 1 calc R
C26 C 0.5715(7) 0.1387(7) -0.2349(9) 0.104(4) Uani 1 1 d .
H26A H 0.5452 0.1524 -0.2910 0.155 Uiso 1 1 calc R
H26B H 0.5897 0.0969 -0.2494 0.155 Uiso 1 1 calc R
H26C H 0.6057 0.1694 -0.2243 0.155 Uiso 1 1 calc R

loop_
_atom_site_aniso_label
_atom_site_aniso_U_11
_atom_site_aniso_U_22
_atom_site_aniso_U_33
_atom_site_aniso_U_23
_atom_site_aniso_U_13
_atom_site_aniso_U_12
Br1 0.0727(5) 0.0482(4) 0.0749(5) 0.0003(4) -0.0206(4) -0.0234(3)
S1 0.0611(11) 0.0701(13) 0.0485(10) 0.0075(9) -0.0143(9) -0.0124(10)
O1 0.042(3) 0.046(3) 0.067(3) 0.002(3) -0.002(2) -0.010(2)
O2 0.106(5) 0.109(5) 0.053(4) 0.025(4) 0.011(4) -0.010(4)
O3 0.080(4) 0.093(5) 0.093(5) 0.006(4) 0.037(4) -0.006(4)
O4 0.067(3) 0.046(3) 0.045(3) -0.002(2) -0.014(2) -0.018(2)
O5 0.094(5) 0.104(5) 0.066(4) -0.001(4) -0.024(4) -0.049(4)
O6 0.093(5) 0.086(5) 0.109(6) 0.005(4) -0.008(5) 0.014(4)
O7 0.238(17) 0.145(11) 0.31(3) -0.054(13) -0.058(17) 0.035(11)
O8 0.38(3) 0.32(3) 0.148(15) -0.118(17) -0.049(16) 0.03(2)
O9 0.191(16) 0.29(2) 0.45(4) -0.09(3) 0.03(2) 0.005(17)
N1 0.044(3) 0.035(3) 0.042(3) 0.000(2) -0.004(2) 0.001(2)
N2 0.057(3) 0.029(3) 0.044(3) 0.000(2) -0.001(3) -0.004(2)
C1 0.056(4) 0.044(4) 0.033(3) -0.001(3) -0.005(3) -0.008(3)
C2 0.054(4) 0.031(3) 0.053(4) -0.002(3) -0.007(3) 0.000(3)
C3 0.046(3) 0.035(3) 0.037(3) 0.004(3) -0.004(3) -0.004(3)
C4 0.045(3) 0.036(3) 0.029(3) 0.006(2) -0.001(3) -0.003(3)
C5 0.047(4) 0.043(3) 0.028(3) 0.005(3) -0.007(3) -0.006(3)
C6 0.050(4) 0.056(4) 0.032(3) 0.005(3) -0.004(3) -0.012(3)
C7 0.045(4) 0.036(3) 0.034(3) 0.001(3) 0.000(3) 0.000(3)
C8 0.043(4) 0.033(3) 0.036(3) 0.000(3) -0.004(3) 0.000(3)
C9 0.057(4) 0.041(4) 0.048(4) -0.001(3) -0.009(3) 0.008(3)
C10 0.055(5) 0.047(4) 0.084(6) -0.010(4) 0.014(4) 0.006(3)
C11 0.064(6) 0.129(10) 0.138(12) -0.029(9) 0.029(7) -0.010(6)
C12 0.102(9) 0.170(14) 0.078(8) 0.014(9) 0.039(8) 0.002(8)
C13 0.202(17) 0.096(9) 0.070(8) -0.008(7) 0.030(11) 0.021(9)
C14 0.141(12) 0.134(11) 0.101(10) -0.052(9) 0.056(10) -0.010(9)
C15 0.081(7) 0.090(7) 0.109(9) -0.042(7) 0.010(7) 0.015(5)
C16 0.037(3) 0.039(4) 0.051(4) 0.009(3) -0.001(3) -0.004(3)
C17 0.055(4) 0.050(4) 0.032(3) 0.009(3) -0.001(3) -0.004(3)
C18 0.056(4) 0.074(5) 0.025(3) 0.009(3) 0.001(3) -0.008(4)
C19 0.037(4) 0.091(6) 0.071(6) 0.024(5) 0.014(4) -0.008(4)
C20 0.054(4) 0.057(4) 0.052(4) 0.014(4) 0.004(3) -0.005(3)
C21 0.049(4) 0.045(4) 0.057(4) 0.007(3) -0.007(3) -0.006(3)
C22 0.099(8) 0.164(12) 0.053(6) 0.051(7) -0.002(6) -0.033(8)
C23 0.050(4) 0.036(3) 0.055(4) 0.002(3) -0.001(3) -0.012(3)
C24 0.065(4) 0.058(4) 0.037(4) -0.021(3) 0.004(4) -0.005(3)
C25 0.093(7) 0.071(6) 0.087(8) -0.018(5) 0.019(6) 0.009(5)
C26 0.132(10) 0.118(9) 0.061(6) 0.009(6) -0.027(7) -0.034(8)

loop_
_atom_type_symbol
_atom_type_description
_atom_type_scat_dispersion_real
_atom_type_scat_dispersion_imag
_atom_type_scat_source
C C 0.0033 0.0016 'International Tables Vol C Tables 4.2.6.8 and 6.1.1.4'
H H 0.0000 0.0000 'International Tables Vol C Tables 4.2.6.8 and 6.1.1.4'
N N 0.0061 0.0033 'International Tables Vol C Tables 4.2.6.8 and 6.1.1.4'
O O 0.0106 0.0060 'International Tables Vol C Tables 4.2.6.8 and 6.1.1.4'
Br Br -0.2901 2.4595 'International Tables Vol C Tables 4.2.6.8 and 6.1.1.4'
S S 0.1246 0.1234 'International Tables Vol C Tables 4.2.6.8 and 6.1.1.4'

loop_
_geom_angle_atom_site_label_1
_geom_angle_atom_site_label_2
_geom_angle_atom_site_label_3
_geom_angle
O6 S1 O5 121.1(5)
O6 S1 O4 104.8(4)
O5 S1 O4 109.4(4)
O6 S1 C26 107.3(6)
O5 S1 C26 111.3(6)
O4 S1 C26 101.1(5)
C19 O2 C22 116.9(9)
C23 O4 S1 122.3(4)
H7D O7 H7A 109.5
H8B O8 H8C 109.5
H9C O9 H9D 109.5
C8 N1 C3 109.7(5)
C8 N1 C9 124.4(6)
C3 N1 C9 125.9(6)
C7 N2 C16 123.9(6)
C7 N2 H2 118.1
C16 N2 H2 118.1
C2 C1 C6 123.2(6)
C2 C1 Br1 117.5(5)
C6 C1 Br1 119.3(6)
C1 C2 C3 116.5(6)
C1 C2 H2A 121.8
C3 C2 H2A 121.8
C4 C3 C2 122.3(6)
C4 C3 N1 110.8(5)
C2 C3 N1 126.6(6)
C3 C4 C5 120.5(6)
C3 C4 C7 109.3(5)
C5 C4 C7 130.2(6)
C4 C5 C6 118.3(6)
C4 C5 H5 120.9
C6 C5 H5 120.9
C1 C6 C5 119.1(7)
C1 C6 H6 120.5
C5 C6 H6 120.5
N2 C7 C4 115.8(5)
N2 C7 C8 114.2(5)
C4 C7 C8 100.8(5)
N2 C7 C23 109.5(5)
C4 C7 C23 111.4(5)
C8 C7 C23 104.5(5)
O1 C8 N1 125.4(6)
O1 C8 C7 125.5(5)
N1 C8 C7 109.1(5)
N1 C9 C10 112.0(6)
N1 C9 H9A 109.2
C10 C9 H9A 109.2
N1 C9 H9B 109.2
C10 C9 H9B 109.2
H9A C9 H9B 107.9
C15 C10 C11 116.6(12)
C15 C10 C9 123.6(8)
C11 C10 C9 119.8(10)
C12 C11 C10 120.1(15)
C12 C11 H11 119.9
C10 C11 H11 119.9
C11 C12 C13 120.5(14)
C11 C12 H12 119.8
C13 C12 H12 119.8
C14 C13 C12 118.3(15)
C14 C13 H13 120.9
C12 C13 H13 120.9
C15 C14 C13 121.3(17)
C15 C14 H14 119.3
C13 C14 H14 119.3
C14 C15 C10 122.3(13)
C14 C15 H15 118.8
C10 C15 H15 118.8
C17 C16 C21 120.2(7)
C17 C16 N2 122.1(6)
C21 C16 N2 117.7(7)
C16 C17 C18 118.4(7)
C16 C17 H17 120.8
C18 C17 H17 120.8
C19 C18 C17 122.4(8)
C19 C18 H18 118.8
C17 C18 H18 118.8
O2 C19 C18 118.4(9)
O2 C19 C20 125.3(8)
C18 C19 C20 116.3(8)
C21 C20 C19 121.0(8)
C21 C20 H20 119.5
C19 C20 H20 119.5
C20 C21 C16 121.5(8)
C20 C21 H21 119.3
C16 C21 H21 119.3
O2 C22 H22A 109.5
O2 C22 H22B 109.5
H22A C22 H22B 109.5
O2 C22 H22C 109.5
H22A C22 H22C 109.5
H22B C22 H22C 109.5
O4 C23 C24 109.4(6)
O4 C23 C7 106.0(5)
C24 C23 C7 114.5(6)
O4 C23 H23 109.0
C24 C23 H23 109.0
C7 C23 H23 109.0
O3 C24 C23 119.7(7)
O3 C24 C25 121.6(8)
C23 C24 C25 118.7(7)
C24 C25 H25A 109.5
C24 C25 H25B 109.5
H25A C25 H25B 109.5
C24 C25 H25C 109.5
H25A C25 H25C 109.5
H25B C25 H25C 109.5
S1 C26 H26A 109.5
S1 C26 H26B 109.5
H26A C26 H26B 109.5
S1 C26 H26C 109.5
H26A C26 H26C 109.5
H26B C26 H26C 109.5

loop_
_geom_bond_atom_site_label_1
_geom_bond_atom_site_label_2
_geom_bond_distance
Br1 C1 1.899(7)
S1 O6 1.407(8)
S1 O5 1.424(7)
S1 O4 1.559(5)
S1 C26 1.693(13)
O1 C8 1.217(8)
O2 C19 1.359(12)
O2 C22 1.401(14)
O3 C24 1.194(10)
O4 C23 1.416(9)
O7 H7D 0.8499
O7 H7A 0.8501
O8 H8B 0.8500
O8 H8C 0.8498
O9 H9C 0.8499
O9 H9D 0.8500
N1 C8 1.359(8)
N1 C3 1.422(9)
N1 C9 1.452(9)
N2 C7 1.427(9)
N2 C16 1.430(9)
N2 H2 0.8600
C1 C2 1.366(11)
C1 C6 1.368(11)
C2 C3 1.377(9)
C2 H2A 0.9300
C3 C4 1.357(9)
C4 C5 1.381(9)
C4 C7 1.519(9)
C5 C6 1.394(10)
C5 H5 0.9300
C6 H6 0.9300
C7 C8 1.547(9)
C7 C23 1.559(10)
C9 C10 1.512(12)
C9 H9A 0.9700
C9 H9B 0.9700
C10 C15 1.378(16)
C10 C11 1.379(14)
C11 C12 1.33(2)
C11 H11 0.9300
C12 C13 1.38(2)
C12 H12 0.9300
C13 C14 1.34(2)
C13 H13 0.9300
C14 C15 1.284(19)
C14 H14 0.9300
C15 H15 0.9300
C16 C17 1.326(11)
C16 C21 1.383(10)
C17 C18 1.409(10)
C17 H17 0.9300
C18 C19 1.379(12)
C18 H18 0.9300
C19 C20 1.387(13)
C20 C21 1.345(11)
C20 H20 0.9300
C21 H21 0.9300
C22 H22A 0.9600
C22 H22B 0.9600
C22 H22C 0.9600
C23 C24 1.505(10)
C23 H23 0.9800
C24 C25 1.520(13)
C25 H25A 0.9600
C25 H25B 0.9600
C25 H25C 0.9600
C26 H26A 0.9600
C26 H26B 0.9600
C26 H26C 0.9600

loop_
_geom_hbond_atom_site_label_D
_geom_hbond_atom_site_label_H
_geom_hbond_atom_site_label_A
_geom_hbond_distance_DH
_geom_hbond_distance_HA
_geom_hbond_distance_DA
_geom_hbond_angle_DHA
_geom_hbond_site_symmetry_A
O7 H7D O8 0.85 2.08 2.79(4) 141.4 1_554
O7 H7D O9 0.85 2.55 2.97(4) 110.8 8_453
O9 H9C O7 0.85 1.86 2.55(3) 138.0 2
O9 H9D O7 0.85 2.29 2.97(4) 136.0 7_545
N2 H2 O1 0.86 2.34 3.010(7) 135.1 6_544
